data_4339671
loop_
_publ_author_name
'Tasiopoulos, Anastasios J.'
'Milligan, Jr, Paul L'
'Abboud, Khalil A.'
'O'Brien, Ted A'
'Christou, George'

_publ_section_title
;
 Mixed transition metal-lanthanide complexes at high oxidation states:
 heteronuclear CeIVMnIV clusters.
;
_journal_issue 23
_journal_name_full 'Inorganic chemistry'
_journal_page_first 9678
_journal_page_last 9691
_journal_paper_doi 10.1021/ic700994p
_journal_volume 46
_journal_year 2007
_chemical_formula_sum 'C31 H46.5 Ce3 Mn2 N6.5 O34.5'
_chemical_formula_weight 1592.49
_chemical_name_systematic
; 
 ? 
;
_space_group_IT_number 13
_symmetry_space_group_name_Hall '-P 2yc'
_symmetry_space_group_name_H-M 'P 1 2/c 1'
_atom_sites_solution_hydrogens geom
_atom_sites_solution_primary direct
_atom_sites_solution_secondary difmap
_audit_creation_method SHELXL-97
_cell_angle_alpha 90.00
_cell_angle_beta 104.3760(10)
_cell_angle_gamma 90.00
_cell_formula_units_Z 4
_cell_length_a 18.4824(10)
_cell_length_b 15.4400(8)
_cell_length_c 18.8592(10)
_cell_measurement_temperature 173(2)
_cell_volume 5213.3(5)
_computing_structure_refinement 'SHELXL-97 (Sheldrick, 1997)'
_computing_structure_solution 'SHELXS-97 (Sheldrick, 1990)'
_diffrn_ambient_temperature 173(2)
_diffrn_measured_fraction_theta_full 0.988
_diffrn_measured_fraction_theta_max 0.988
_diffrn_radiation_monochromator graphite
_diffrn_radiation_source 'fine-focus sealed tube'
_diffrn_radiation_type MoK\a
_diffrn_radiation_wavelength 0.71073
_diffrn_reflns_av_R_equivalents 0.0513
_diffrn_reflns_av_sigmaI/netI 0.0496
_diffrn_reflns_limit_h_max 23
_diffrn_reflns_limit_h_min -23
_diffrn_reflns_limit_k_max 19
_diffrn_reflns_limit_k_min -19
_diffrn_reflns_limit_l_max 24
_diffrn_reflns_limit_l_min -24
_diffrn_reflns_number 45711
_diffrn_reflns_theta_full 27.50
_diffrn_reflns_theta_max 27.50
_diffrn_reflns_theta_min 1.14
_exptl_absorpt_coefficient_mu 3.144
_exptl_crystal_density_diffrn 2.029
_exptl_crystal_density_method 'not measured'
_exptl_crystal_F_000 3112
_refine_diff_density_max 2.383
_refine_diff_density_min -2.315
_refine_diff_density_rms 0.169
_refine_ls_extinction_method none
_refine_ls_goodness_of_fit_ref 1.117
_refine_ls_hydrogen_treatment mixed
_refine_ls_matrix_type full
_refine_ls_number_parameters 773
_refine_ls_number_reflns 11826
_refine_ls_number_restraints 347
_refine_ls_restrained_S_all 1.103
_refine_ls_R_factor_all 0.0857
_refine_ls_R_factor_gt 0.0571
_refine_ls_shift/su_max 0.002
_refine_ls_shift/su_mean 0.000
_refine_ls_structure_factor_coef Fsqd
_refine_ls_weighting_details 'calc w=1/[\s^2^(Fo^2^)+(0.0411P)^2^+37.3852P] where P=(Fo^2^+2Fc^2^)/3'
_refine_ls_weighting_scheme calc
_refine_ls_wR_factor_gt 0.1256
_refine_ls_wR_factor_ref 0.1361
_reflns_number_gt 8586
_reflns_number_total 11826
_reflns_threshold_expression >2sigma(I)
_cod_data_source_file ic700994p-file008.cif
_cod_data_source_block ts47
_cod_original_formula_sum 'C31 H46.50 Ce3 Mn2 N6.50 O34.50'
_cod_database_code 4339671

loop_
_symmetry_equiv_pos_as_xyz
'x, y, z'
'-x, y, -z+1/2'
'-x, -y, -z'
'x, -y, z-1/2'

loop_
_atom_site_label
_atom_site_type_symbol
_atom_site_fract_x
_atom_site_fract_y
_atom_site_fract_z
_atom_site_U_iso_or_equiv
_atom_site_adp_type
_atom_site_occupancy
_atom_site_symmetry_multiplicity
_atom_site_calc_flag
_atom_site_refinement_flags
_atom_site_disorder_assembly
_atom_site_disorder_group
Ce1 Ce 0.12722(2) 0.26073(3) 0.64025(2) 0.02601(10) Uani 1 1 d . . .
Ce2 Ce 0.30176(2) 0.25949(3) 0.79294(2) 0.02718(11) Uani 1 1 d . . .
Ce3 Ce 0.31508(2) 0.26093(3) 0.59821(2) 0.03073(12) Uani 1 1 d . . .
Mn1 Mn 0.24798(6) 0.10535(7) 0.67680(6) 0.0270(2) Uani 1 1 d . . .
Mn2 Mn 0.24678(6) 0.41463(8) 0.67733(7) 0.0305(3) Uani 1 1 d . . .
O1 O 0.2019(2) 0.1758(3) 0.7305(3) 0.0251(10) Uani 1 1 d . . .
O2 O 0.2113(2) 0.1756(3) 0.5978(3) 0.0270(11) Uani 1 1 d . . .
O3 O 0.2109(3) 0.3452(3) 0.5982(3) 0.0294(11) Uani 1 1 d . . .
O4 O 0.2007(3) 0.3433(3) 0.7306(3) 0.0302(11) Uani 1 1 d . . .
O5 O 0.3299(2) 0.1756(3) 0.7016(3) 0.0290(11) Uani 1 1 d . . .
O6 O 0.3285(3) 0.3449(3) 0.7021(3) 0.0316(12) Uani 1 1 d . . .
O7 O 0.0834(3) 0.2556(4) 0.5037(3) 0.0453(14) Uani 1 1 d . . .
O8 O 0.0698(3) 0.1191(3) 0.6201(3) 0.0337(12) Uani 1 1 d . . .
O9 O 0.0677(3) 0.4020(4) 0.6155(4) 0.0467(16) Uani 1 1 d . . .
O10 O 0.0433(4) 0.2695(4) 0.7196(5) 0.072(2) Uani 1 1 d . A .
O11 O -0.0089(3) 0.2567(4) 0.5540(5) 0.0587(19) Uani 1 1 d . . .
O12 O 0.3242(4) 0.4023(4) 0.8484(3) 0.0498(16) Uani 1 1 d . . .
O13 O 0.2190(3) 0.2492(4) 0.8778(3) 0.0370(12) Uani 1 1 d . . .
O14 O 0.3332(4) 0.1169(4) 0.8466(3) 0.0490(16) Uani 1 1 d . . .
O15 O 0.4325(3) 0.2619(5) 0.8335(3) 0.0497(17) Uani 1 1 d . . .
O16 O 0.3345(3) 0.2571(4) 0.9357(3) 0.0381(13) Uani 1 1 d . . .
O17 O 0.3452(3) 0.4044(4) 0.5598(3) 0.0471(16) Uani 1 1 d . . .
O18 O 0.2405(3) 0.2578(4) 0.4683(3) 0.0411(14) Uani 1 1 d . . .
O19 O 0.4454(3) 0.2631(5) 0.6325(3) 0.057(2) Uani 1 1 d . . .
O20 O 0.3582(3) 0.2570(4) 0.4751(3) 0.0417(13) Uani 1 1 d . . .
O21 O 0.3508(4) 0.1179(4) 0.5628(3) 0.0530(18) Uani 1 1 d . . .
O22 O 0.2950(3) 0.0232(4) 0.6218(3) 0.0342(12) Uani 1 1 d . . .
O23 O 0.1629(3) 0.0235(3) 0.6513(3) 0.0307(12) Uani 1 1 d . . .
O24 O 0.2854(3) 0.0225(3) 0.7566(3) 0.0325(12) Uani 1 1 d . . .
O25 O 0.2942(3) 0.4974(4) 0.6228(3) 0.0393(14) Uani 1 1 d . . .
O26 O 0.2838(3) 0.4965(4) 0.7588(3) 0.0392(14) Uani 1 1 d . . .
O27 O 0.1613(3) 0.4965(3) 0.6499(3) 0.0390(13) Uani 1 1 d . . .
O28 O -0.0290(4) 0.2395(5) 0.4362(5) 0.084(3) Uani 1 1 d . . .
O29 O 0.2499(4) 0.2444(5) 0.9966(4) 0.073(2) Uani 1 1 d . . .
O30 O 0.2799(4) 0.2446(5) 0.3694(3) 0.065(2) Uani 1 1 d . . .
N1 N 0.0124(4) 0.2508(4) 0.4974(5) 0.053(2) Uani 1 1 d U . .
N2 N 0.2677(4) 0.2507(4) 0.9383(3) 0.0365(15) Uani 1 1 d U . .
N3 N 0.2930(4) 0.2531(4) 0.4346(4) 0.0400(16) Uani 1 1 d U . .
C1 C 0.0928(4) 0.4773(5) 0.6233(5) 0.0378(19) Uani 1 1 d U . .
C2 C 0.0404(5) 0.5523(6) 0.6022(6) 0.056(3) Uani 1 1 d U . .
H2C H -0.0053 0.5328 0.5674 0.083 Uiso 1 1 calc R . .
H2B H 0.0643 0.5974 0.5794 0.083 Uiso 1 1 calc R . .
H2A H 0.0279 0.5758 0.6459 0.083 Uiso 1 1 calc R . .
C3 C 0.3161(5) 0.4774(6) 0.8245(5) 0.047(2) Uani 1 1 d U . .
C4 C 0.3459(8) 0.5521(7) 0.8740(6) 0.082(4) Uani 1 1 d U . .
H4C H 0.3243 0.5508 0.9165 0.123 Uiso 1 1 calc R . .
H4B H 0.3323 0.6066 0.8474 0.123 Uiso 1 1 calc R . .
H4A H 0.4004 0.5477 0.8905 0.123 Uiso 1 1 calc R . .
C5 C 0.3337(5) 0.4789(7) 0.5792(5) 0.046(2) Uani 1 1 d U . .
C6 C 0.3678(6) 0.5546(7) 0.5485(6) 0.066(3) Uani 1 1 d U . .
H6C H 0.4180 0.5390 0.5444 0.099 Uiso 1 1 calc R . .
H6B H 0.3710 0.6046 0.5812 0.099 Uiso 1 1 calc R . .
H6A H 0.3366 0.5695 0.5000 0.099 Uiso 1 1 calc R . .
C7 C 0.0938(4) 0.0432(5) 0.6280(4) 0.0281(16) Uani 1 1 d U . .
C8 C 0.0397(5) -0.0306(6) 0.6098(6) 0.052(2) Uani 1 1 d U . .
H8C H -0.0114 -0.0085 0.6018 0.077 Uiso 1 1 calc R . .
H8B H 0.0496 -0.0721 0.6504 0.077 Uiso 1 1 calc R . .
H8A H 0.0456 -0.0594 0.5653 0.077 Uiso 1 1 calc R . .
C9 C 0.3216(5) 0.0415(6) 0.8219(5) 0.046(2) Uani 1 1 d U . .
C10 C 0.3539(7) -0.0342(7) 0.8699(6) 0.073(4) Uani 1 1 d U . .
H10C H 0.4038 -0.0192 0.8994 0.109 Uiso 1 1 calc R . .
H10B H 0.3573 -0.0844 0.8391 0.109 Uiso 1 1 calc R . .
H10A H 0.3214 -0.0482 0.9022 0.109 Uiso 1 1 calc R . .
C11 C 0.3391(5) 0.0432(7) 0.5809(4) 0.043(2) Uani 1 1 d U . .
C12 C 0.3766(7) -0.0329(7) 0.5540(6) 0.070(3) Uani 1 1 d U . .
H12C H 0.3387 -0.0686 0.5212 0.105 Uiso 1 1 calc R . .
H12B H 0.4030 -0.0678 0.5959 0.105 Uiso 1 1 calc R . .
H12A H 0.4123 -0.0116 0.5274 0.105 Uiso 1 1 calc R . .
C13 C 0.0000 0.2409(7) 0.7500 0.036(2) Uani 1 2 d SU . .
C14 C 0.0461(9) 0.1635(13) 0.7907(11) 0.051(5) Uani 0.50 1 d PU A -3
H14C H 0.0924 0.1575 0.7747 0.077 Uiso 0.50 1 calc PR A -3
H14B H 0.0167 0.1102 0.7795 0.077 Uiso 0.50 1 calc PR A -3
H14A H 0.0582 0.1741 0.8436 0.077 Uiso 0.50 1 calc PR A -3
C15 C 0.500(4) 0.184(4) 0.609(2) 0.51(4) Uani 1 1 d DU . 2
C16 C 0.5081(7) 0.1397(9) 0.5372(12) 0.134(8) Uani 1 1 d DU B 2
H16C H 0.4695 0.0953 0.5225 0.201 Uiso 1 1 calc R B 2
H16B H 0.5576 0.1128 0.5455 0.201 Uiso 1 1 calc R B 2
H16A H 0.5024 0.1833 0.4985 0.201 Uiso 1 1 calc R B 2
C17 C 0.5079(6) 0.2988(9) 0.6246(7) 0.072(3) Uani 1 1 d U . 1
C18 C 0.5088(6) 0.3634(8) 0.5521(8) 0.089(4) Uani 1 1 d U C 1
H18C H 0.5531 0.4006 0.5642 0.133 Uiso 1 1 calc R C 1
H18B H 0.4637 0.3994 0.5407 0.133 Uiso 1 1 calc R C 1
H18A H 0.5101 0.3274 0.5096 0.133 Uiso 1 1 calc R C 1
O31 O 0.4917(15) 0.266(3) 0.3865(13) 0.212(19) Uani 0.50 1 d P D 4
O32 O 0.5015(17) 0.134(5) 0.304(6) 0.99(13) Uani 0.50 1 d P . 5
O33 O 0.5000 0.409(4) 0.7500 0.42(3) Uani 1 2 d S . .
O34 O 0.5000 -0.1437(10) 0.2500 0.103(4) Uani 1 2 d S . .
O37 O 0.5614(11) 0.5418(14) 0.7673(13) 0.109(7) Uani 0.50 1 d P . .
O38 O 0.5027(10) 0.6337(13) 0.7139(11) 0.093(6) Uani 0.50 1 d P . .
C19 C 0.5000 0.5669(15) 0.7500 0.068(5) Uani 1 2 d SU . .
C20 C 0.5136(15) 0.5595(17) 0.6787(15) 0.079(7) Uani 0.50 1 d PU . .
N4 N 0.4990(15) 0.0569(13) 0.2691(11) 0.016(5) Uiso 0.25 1 d P . .
O35 O 0.4409(6) 0.0305(6) 0.2342(6) 0.032(2) Uiso 0.50 1 d P . .
O36 O 0.494(3) 0.132(2) 0.294(2) 0.079(11) Uiso 0.25 1 d P . .
N5 N 0.0432(13) 1.2477(15) 0.2717(13) 0.029(5) Uiso 0.25 1 d P . .
O39 O 0.1087(11) 1.2509(12) 0.3112(11) 0.030(4) Uani 0.25 1 d P . .
O40 O 0.0000 1.3111(12) 0.2500 0.060(5) Uani 0.50 2 d SP . .
O41 O 0.0000 1.1784(10) 0.2500 0.052(5) Uani 0.50 2 d SP . .
C21 C 0.2021(2) 0.2381(5) 0.1686(4) 0.076(3) Uani 1 1 d GU . .
H21A H 0.1491 0.2374 0.1545 0.091 Uiso 1 1 calc R . .
C22 C 0.2401(3) 0.3166(4) 0.1805(4) 0.067(3) Uani 1 1 d GU . .
H22A H 0.2130 0.3695 0.1745 0.080 Uiso 1 1 calc R . .
C23 C 0.3177(3) 0.3177(3) 0.2011(4) 0.051(2) Uani 1 1 d GU . .
H23A H 0.3436 0.3713 0.2092 0.061 Uiso 1 1 calc R . .
C24 C 0.3574(2) 0.2403(4) 0.2099(3) 0.053(2) Uani 1 1 d GU . .
H24A H 0.4104 0.2411 0.2240 0.064 Uiso 1 1 calc R . .
C25 C 0.3194(3) 0.1618(3) 0.1981(4) 0.048(2) Uani 1 1 d GU . .
H25A H 0.3465 0.1090 0.2041 0.058 Uiso 1 1 calc R . .
C26 C 0.2418(3) 0.1607(4) 0.1774(4) 0.065(3) Uani 1 1 d GU . .
H26A H 0.2159 0.1071 0.1693 0.078 Uiso 1 1 calc R . .
C27 C 0.1312(5) 1.5968(5) 0.4137(6) 0.127(6) Uani 1 1 d GU . .
H27A H 0.1269 1.6554 0.4275 0.152 Uiso 1 1 calc R . .
C28 C 0.1134(5) 1.5740(8) 0.3401(5) 0.144(7) Uani 1 1 d GU . .
H28A H 0.0970 1.6170 0.3036 0.172 Uiso 1 1 calc R . .
C29 C 0.1196(5) 1.4883(9) 0.3198(4) 0.146(7) Uani 1 1 d GU . .
H29A H 0.1074 1.4727 0.2695 0.175 Uiso 1 1 calc R . .
C30 C 0.1436(5) 1.4254(7) 0.3732(6) 0.121(5) Uani 1 1 d GU . .
H30A H 0.1479 1.3668 0.3594 0.145 Uiso 1 1 calc R . .
C31 C 0.1614(4) 1.4482(6) 0.4468(5) 0.097(4) Uani 1 1 d GU . .
H31A H 0.1778 1.4052 0.4833 0.117 Uiso 1 1 calc R . .
C32 C 0.1552(4) 1.5339(7) 0.4670(4) 0.083(3) Uani 1 1 d GU . .
H32A H 0.1673 1.5495 0.5173 0.100 Uiso 1 1 calc R . .
C33 C 0.1456(11) 0.9182(10) 0.4179(10) 0.075(7) Uani 0.50 1 d PGU E 7
H33A H 0.1455 0.8591 0.4320 0.090 Uiso 0.50 1 calc PR E 7
C34 C 0.1347(10) 0.9398(10) 0.3444(9) 0.069(6) Uani 0.50 1 d PGU E 7
H34A H 0.1270 0.8955 0.3083 0.083 Uiso 0.50 1 calc PR E 7
C35 C 0.1349(11) 1.0261(11) 0.3237(7) 0.089(11) Uani 0.50 1 d PGU E 7
H35A H 0.1274 1.0409 0.2735 0.107 Uiso 0.50 1 calc PR E 7
C36 C 0.1461(11) 1.0909(9) 0.3765(10) 0.057(5) Uani 0.50 1 d PGU E 7
H36A H 0.1463 1.1500 0.3623 0.068 Uiso 0.50 1 calc PR E 7
C37 C 0.1571(13) 1.0694(12) 0.4499(9) 0.053(5) Uani 0.50 1 d PGU E 7
H37A H 0.1648 1.1137 0.4860 0.064 Uiso 0.50 1 calc PR E 7
C38 C 0.1569(13) 0.9830(13) 0.4706(8) 0.078(9) Uani 0.50 1 d PGU E 7
H38A H 0.1644 0.9682 0.5208 0.093 Uiso 0.50 1 calc PR E 7
C33' C 0.1742(11) 0.9592(11) 0.4102(11) 0.082(8) Uani 0.50 1 d PGU F 6
H33B H 0.1870 0.8996 0.4166 0.098 Uiso 0.50 1 calc PR F 6
C34' C 0.1570(10) 0.9952(14) 0.3404(9) 0.086(8) Uani 0.50 1 d PGU F 6
H34B H 0.1580 0.9602 0.2992 0.103 Uiso 0.50 1 calc PR F 6
C35' C 0.1383(9) 1.0824(14) 0.3310(9) 0.078(7) Uani 0.50 1 d PGU F 6
H35B H 0.1265 1.1070 0.2833 0.093 Uiso 0.50 1 calc PR F 6
C36' C 0.1368(11) 1.1335(11) 0.3913(12) 0.087(7) Uani 0.50 1 d PGU F 6
H36B H 0.1240 1.1931 0.3848 0.104 Uiso 0.50 1 calc PR F 6
C37' C 0.1540(14) 1.0975(14) 0.4610(10) 0.063(6) Uani 0.50 1 d PGU F 6
H37B H 0.1530 1.1325 0.5022 0.075 Uiso 0.50 1 calc PR F 6
C38' C 0.1727(14) 1.0103(14) 0.4704(8) 0.078(8) Uani 0.50 1 d PGU F 6
H38B H 0.1845 0.9857 0.5181 0.094 Uiso 0.50 1 calc PR F 6

loop_
_atom_site_aniso_label
_atom_site_aniso_U_11
_atom_site_aniso_U_22
_atom_site_aniso_U_33
_atom_site_aniso_U_23
_atom_site_aniso_U_13
_atom_site_aniso_U_12
Ce1 0.01230(17) 0.0329(2) 0.0337(2) 0.00318(17) 0.00736(15) 0.00105(15)
Ce2 0.01369(17) 0.0447(2) 0.0235(2) -0.00055(17) 0.00540(14) -0.00088(16)
Ce3 0.01241(18) 0.0571(3) 0.0229(2) 0.00498(19) 0.00485(14) 0.00181(17)
Mn1 0.0164(5) 0.0396(6) 0.0246(6) 0.0019(5) 0.0042(4) 0.0079(4)
Mn2 0.0194(6) 0.0392(7) 0.0344(7) 0.0029(5) 0.0094(5) -0.0073(5)
O1 0.019(2) 0.031(3) 0.027(3) 0.002(2) 0.008(2) 0.0062(19)
O2 0.016(2) 0.039(3) 0.025(3) 0.006(2) 0.003(2) 0.006(2)
O3 0.016(2) 0.042(3) 0.028(3) 0.002(2) 0.003(2) -0.004(2)
O4 0.017(2) 0.036(3) 0.041(3) 0.003(2) 0.014(2) -0.005(2)
O5 0.011(2) 0.047(3) 0.028(3) 0.001(2) 0.003(2) 0.004(2)
O6 0.018(2) 0.049(3) 0.029(3) 0.001(2) 0.007(2) -0.007(2)
O7 0.035(3) 0.052(4) 0.040(3) 0.003(3) -0.007(3) 0.000(3)
O8 0.020(3) 0.034(3) 0.045(3) -0.004(2) 0.005(2) 0.003(2)
O9 0.023(3) 0.033(3) 0.086(5) 0.006(3) 0.016(3) -0.001(2)
O10 0.060(4) 0.050(4) 0.137(7) -0.017(4) 0.081(5) -0.016(3)
O11 0.019(3) 0.051(4) 0.099(6) 0.023(4) 0.002(3) 0.001(3)
O12 0.069(4) 0.047(4) 0.033(3) -0.001(3) 0.014(3) -0.023(3)
O13 0.030(3) 0.048(3) 0.034(3) 0.004(2) 0.011(2) 0.004(2)
O14 0.063(4) 0.052(4) 0.027(3) -0.004(3) 0.000(3) 0.026(3)
O15 0.013(2) 0.102(5) 0.033(3) -0.008(3) 0.002(2) -0.004(3)
O16 0.025(3) 0.051(3) 0.037(3) -0.003(3) 0.006(2) -0.003(2)
O17 0.049(4) 0.060(4) 0.040(4) -0.010(3) 0.026(3) -0.028(3)
O18 0.023(3) 0.069(4) 0.030(3) 0.011(3) 0.003(2) -0.001(3)
O19 0.011(2) 0.132(6) 0.030(3) 0.006(4) 0.006(2) 0.000(3)
O20 0.027(3) 0.061(4) 0.038(3) 0.006(3) 0.010(2) 0.002(3)
O21 0.055(4) 0.065(4) 0.049(4) 0.027(3) 0.032(3) 0.033(3)
O22 0.025(3) 0.050(3) 0.026(3) 0.001(2) 0.004(2) 0.012(2)
O23 0.020(3) 0.039(3) 0.030(3) 0.001(2) 0.001(2) 0.005(2)
O24 0.026(3) 0.042(3) 0.026(3) 0.004(2) -0.001(2) 0.013(2)
O25 0.026(3) 0.052(4) 0.042(4) 0.011(3) 0.013(3) -0.009(2)
O26 0.032(3) 0.043(3) 0.045(4) -0.003(3) 0.015(3) -0.012(2)
O27 0.026(3) 0.038(3) 0.053(4) 0.004(3) 0.008(3) -0.006(2)
O28 0.063(5) 0.054(4) 0.101(6) -0.011(4) -0.045(5) -0.004(4)
O29 0.065(5) 0.126(7) 0.036(3) 0.008(4) 0.027(3) -0.011(4)
O30 0.062(4) 0.107(6) 0.027(3) -0.004(3) 0.010(3) -0.009(4)
N1 0.028(4) 0.031(4) 0.080(6) 0.009(4) -0.021(4) -0.003(3)
N2 0.031(3) 0.056(4) 0.025(3) 0.001(3) 0.011(3) 0.000(3)
N3 0.039(4) 0.050(4) 0.031(4) 0.004(3) 0.011(3) -0.002(3)
C1 0.022(4) 0.040(5) 0.053(6) 0.004(4) 0.013(4) -0.005(3)
C2 0.033(5) 0.036(5) 0.097(8) 0.008(5) 0.015(5) 0.004(4)
C3 0.059(6) 0.049(6) 0.036(5) -0.002(4) 0.018(5) -0.023(4)
C4 0.144(12) 0.047(6) 0.049(7) -0.010(5) 0.014(7) -0.031(7)
C5 0.039(5) 0.065(6) 0.034(5) -0.003(4) 0.006(4) -0.030(4)
C6 0.087(8) 0.068(7) 0.051(6) -0.009(5) 0.033(6) -0.051(6)
C7 0.022(4) 0.033(4) 0.029(4) 0.001(3) 0.005(3) 0.004(3)
C8 0.030(5) 0.042(5) 0.078(7) 0.002(5) 0.003(5) 0.004(3)
C9 0.053(6) 0.057(6) 0.025(5) 0.005(4) 0.004(4) 0.027(4)
C10 0.106(10) 0.058(6) 0.038(6) -0.001(4) -0.013(6) 0.029(6)
C11 0.032(5) 0.076(7) 0.023(4) 0.005(4) 0.010(4) 0.026(4)
C12 0.086(8) 0.079(7) 0.059(7) 0.016(6) 0.048(6) 0.044(6)
C13 0.030(5) 0.044(6) 0.034(6) 0.000 0.010(5) 0.000
C14 0.022(8) 0.070(12) 0.069(13) 0.014(9) 0.025(8) 0.014(7)
C15 0.65(8) 0.48(6) 0.43(6) -0.16(5) 0.20(6) 0.11(6)
C16 0.042(7) 0.078(10) 0.27(2) 0.000(12) 0.027(11) 0.012(7)
C17 0.038(6) 0.093(9) 0.085(8) 0.000(6) 0.018(6) 0.003(6)
C18 0.033(6) 0.077(8) 0.159(13) 0.023(8) 0.031(7) -0.004(5)
O31 0.12(2) 0.45(6) 0.083(16) 0.08(2) 0.059(15) 0.01(3)
O32 0.016(11) 0.80(11) 2.0(3) 1.23(17) -0.12(5) -0.08(3)
O33 0.12(2) 0.91(11) 0.24(4) 0.000 0.04(2) 0.000
O34 0.068(8) 0.150(13) 0.092(10) 0.000 0.021(7) 0.000
O37 0.063(13) 0.126(17) 0.14(2) -0.010(14) 0.022(13) -0.005(12)
O38 0.060(11) 0.102(14) 0.107(15) -0.013(11) 0.004(12) 0.009(10)
C19 0.015(7) 0.109(15) 0.076(10) 0.000 0.000(7) 0.000
C20 0.090(19) 0.075(16) 0.077(14) -0.003(13) 0.028(15) 0.022(14)
O39 0.032(10) 0.022(10) 0.042(12) -0.010(8) 0.017(9) -0.014(8)
O40 0.102(16) 0.049(11) 0.015(8) 0.000 -0.011(9) 0.000
O41 0.091(14) 0.028(8) 0.028(9) 0.000 -0.006(9) 0.000
C21 0.036(5) 0.103(7) 0.084(8) 0.001(7) 0.007(5) -0.003(4)
C22 0.052(5) 0.071(6) 0.076(8) 0.006(6) 0.014(6) 0.019(5)
C23 0.047(5) 0.050(5) 0.058(6) -0.008(4) 0.019(5) -0.006(4)
C24 0.049(5) 0.057(5) 0.057(6) 0.001(5) 0.019(5) 0.005(4)
C25 0.055(5) 0.044(4) 0.045(5) 0.001(4) 0.013(4) 0.006(4)
C26 0.059(5) 0.070(6) 0.058(7) 0.002(5) 0.002(5) -0.018(5)
C27 0.097(11) 0.133(10) 0.132(11) 0.047(8) -0.004(9) -0.085(9)
C28 0.093(11) 0.206(13) 0.100(9) 0.102(10) -0.037(9) -0.091(11)
C29 0.090(12) 0.283(18) 0.071(9) 0.025(9) 0.034(9) -0.050(14)
C30 0.064(9) 0.204(14) 0.100(9) -0.016(9) 0.031(9) 0.056(10)
C31 0.041(7) 0.163(10) 0.087(8) 0.012(8) 0.015(7) 0.033(8)
C32 0.048(7) 0.148(10) 0.052(6) 0.019(6) 0.011(5) -0.035(7)
C33 0.061(17) 0.084(14) 0.081(13) -0.023(10) 0.018(13) 0.036(14)
C34 0.050(13) 0.092(11) 0.075(11) -0.041(12) 0.032(12) 0.002(12)
C35 0.12(3) 0.100(14) 0.046(11) -0.034(10) 0.015(16) 0.02(2)
C36 0.028(10) 0.085(12) 0.056(11) -0.037(10) 0.010(11) -0.010(11)
C37 0.023(8) 0.094(14) 0.047(8) -0.055(9) 0.018(8) -0.006(10)
C38 0.052(19) 0.118(15) 0.048(11) -0.020(9) -0.018(12) 0.036(16)
C33' 0.061(17) 0.089(17) 0.090(15) -0.028(11) 0.009(15) 0.028(15)
C34' 0.036(14) 0.164(19) 0.068(12) -0.037(15) 0.032(12) -0.039(16)
C35' 0.028(11) 0.17(2) 0.024(9) 0.007(12) -0.015(9) -0.035(14)
C36' 0.045(15) 0.123(17) 0.089(14) -0.019(12) 0.011(13) -0.051(15)
C37' 0.034(9) 0.113(15) 0.050(9) -0.060(10) 0.026(8) -0.014(11)
C38' 0.041(16) 0.133(19) 0.067(13) -0.030(12) 0.023(13) -0.001(17)

loop_
_atom_type_symbol
_atom_type_description
_atom_type_scat_dispersion_real
_atom_type_scat_dispersion_imag
_atom_type_scat_source
C C 0.0033 0.0016 'International Tables Vol C Tables 4.2.6.8 and 6.1.1.4'
H H 0.0000 0.0000 'International Tables Vol C Tables 4.2.6.8 and 6.1.1.4'
N N 0.0061 0.0033 'International Tables Vol C Tables 4.2.6.8 and 6.1.1.4'
O O 0.0106 0.0060 'International Tables Vol C Tables 4.2.6.8 and 6.1.1.4'
Mn Mn 0.3368 0.7283 'International Tables Vol C Tables 4.2.6.8 and 6.1.1.4'
Ce Ce -0.2486 2.6331 'International Tables Vol C Tables 4.2.6.8 and 6.1.1.4'

loop_
_geom_angle_atom_site_label_1
_geom_angle_atom_site_label_2
_geom_angle_atom_site_label_3
_geom_angle
_geom_angle_site_symmetry_1
_geom_angle_site_symmetry_3
O4 Ce1 O3 67.46(17) . .
O4 Ce1 O1 68.40(17) . .
O3 Ce1 O1 104.13(16) . .
O4 Ce1 O2 104.35(17) . .
O3 Ce1 O2 68.80(17) . .
O1 Ce1 O2 66.75(16) . .
O4 Ce1 O10 82.0(2) . .
O3 Ce1 O10 140.4(2) . .
O1 Ce1 O10 86.2(2) . .
O2 Ce1 O10 146.5(2) . .
O4 Ce1 O8 141.01(18) . .
O3 Ce1 O8 139.60(18) . .
O1 Ce1 O8 76.20(17) . .
O2 Ce1 O8 74.90(17) . .
O10 Ce1 O8 79.9(2) . .
O4 Ce1 O9 78.45(19) . .
O3 Ce1 O9 74.79(18) . .
O1 Ce1 O9 143.8(2) . .
O2 Ce1 O9 138.52(19) . .
O10 Ce1 O9 74.9(2) . .
O8 Ce1 O9 128.33(17) . .
O4 Ce1 O7 139.97(18) . .
O3 Ce1 O7 74.77(18) . .
O1 Ce1 O7 136.12(18) . .
O2 Ce1 O7 72.58(18) . .
O10 Ce1 O7 123.2(3) . .
O8 Ce1 O7 78.04(19) . .
O9 Ce1 O7 79.4(2) . .
O4 Ce1 O11 140.6(2) . .
O3 Ce1 O11 114.8(2) . .
O1 Ce1 O11 138.10(18) . .
O2 Ce1 O11 113.1(2) . .
O10 Ce1 O11 73.8(3) . .
O8 Ce1 O11 64.39(18) . .
O9 Ce1 O11 65.6(2) . .
O7 Ce1 O11 49.4(2) . .
O4 Ce1 N1 149.05(18) . .
O3 Ce1 N1 96.1(2) . .
O1 Ce1 N1 142.54(18) . .
O2 Ce1 N1 92.6(2) . .
O10 Ce1 N1 98.1(3) . .
O8 Ce1 N1 68.09(19) . .
O9 Ce1 N1 71.8(2) . .
O7 Ce1 N1 25.2(2) . .
O11 Ce1 N1 24.2(2) . .
O4 Ce1 Mn2 34.24(12) . .
O3 Ce1 Mn2 34.00(13) . .
O1 Ce1 Mn2 90.36(12) . .
O2 Ce1 Mn2 90.59(12) . .
O10 Ce1 Mn2 109.75(17) . .
O8 Ce1 Mn2 163.16(12) . .
O9 Ce1 Mn2 68.38(13) . .
O7 Ce1 Mn2 106.11(14) . .
O11 Ce1 Mn2 130.81(14) . .
N1 Ce1 Mn2 122.12(15) . .
O4 Ce1 Mn1 90.23(12) . .
O3 Ce1 Mn1 90.36(12) . .
O1 Ce1 Mn1 33.74(11) . .
O2 Ce1 Mn1 33.74(12) . .
O10 Ce1 Mn1 115.21(19) . .
O8 Ce1 Mn1 67.35(12) . .
O9 Ce1 Mn1 163.90(13) . .
O7 Ce1 Mn1 103.05(14) . .
O11 Ce1 Mn1 128.09(15) . .
N1 Ce1 Mn1 116.86(16) . .
Mn2 Ce1 Mn1 95.84(3) . .
O6 Ce2 O5 68.85(18) . .
O6 Ce2 O1 103.38(17) . .
O5 Ce2 O1 66.90(16) . .
O6 Ce2 O4 66.59(17) . .
O5 Ce2 O4 103.58(17) . .
O1 Ce2 O4 67.47(16) . .
O6 Ce2 O15 80.8(2) . .
O5 Ce2 O15 81.28(18) . .
O1 Ce2 O15 143.1(2) . .
O4 Ce2 O15 141.8(2) . .
O6 Ce2 O14 138.8(2) . .
O5 Ce2 O14 74.24(18) . .
O1 Ce2 O14 77.57(19) . .
O4 Ce2 O14 142.1(2) . .
O15 Ce2 O14 76.0(2) . .
O6 Ce2 O12 75.89(19) . .
O5 Ce2 O12 141.44(19) . .
O1 Ce2 O12 138.8(2) . .
O4 Ce2 O12 75.1(2) . .
O15 Ce2 O12 78.1(2) . .
O14 Ce2 O12 130.1(2) . .
O6 Ce2 O13 142.70(18) . .
O5 Ce2 O13 137.13(18) . .
O1 Ce2 O13 75.61(17) . .
O4 Ce2 O13 79.39(17) . .
O15 Ce2 O13 122.75(19) . .
O14 Ce2 O13 78.17(19) . .
O12 Ce2 O13 81.19(19) . .
O6 Ce2 O16 137.36(17) . .
O5 Ce2 O16 136.26(17) . .
O1 Ce2 O16 117.86(16) . .
O4 Ce2 O16 118.58(17) . .
O15 Ce2 O16 73.01(18) . .
O14 Ce2 O16 65.66(18) . .
O12 Ce2 O16 66.29(18) . .
O13 Ce2 O16 49.80(17) . .
O6 Ce2 N2 147.71(19) . .
O5 Ce2 N2 143.21(18) . .
O1 Ce2 N2 96.83(17) . .
O4 Ce2 N2 99.40(18) . .
O15 Ce2 N2 97.90(18) . .
O14 Ce2 N2 69.98(19) . .
O12 Ce2 N2 72.31(19) . .
O13 Ce2 N2 24.88(17) . .
O16 Ce2 N2 24.92(16) . .
O6 Ce2 Mn1 90.26(13) . .
O5 Ce2 Mn1 33.76(12) . .
O1 Ce2 Mn1 33.99(11) . .
O4 Ce2 Mn1 89.65(13) . .
O15 Ce2 Mn1 110.64(16) . .
O14 Ce2 Mn1 67.38(14) . .
O12 Ce2 Mn1 162.49(15) . .
O13 Ce2 Mn1 104.84(13) . .
O16 Ce2 Mn1 130.15(12) . .
N2 Ce2 Mn1 119.64(13) . .
O6 Ce2 Mn2 33.42(12) . .
O5 Ce2 Mn2 90.23(13) . .
O1 Ce2 Mn2 89.60(12) . .
O4 Ce2 Mn2 34.00(11) . .
O15 Ce2 Mn2 109.53(17) . .
O14 Ce2 Mn2 162.76(14) . .
O12 Ce2 Mn2 66.99(15) . .
O13 Ce2 Mn2 110.04(12) . .
O16 Ce2 Mn2 131.36(12) . .
N2 Ce2 Mn2 123.69(13) . .
Mn1 Ce2 Mn2 95.55(3) . .
O6 Ce3 O5 68.87(18) . .
O6 Ce3 O3 66.46(17) . .
O5 Ce3 O3 104.09(17) . .
O6 Ce3 O2 103.63(17) . .
O5 Ce3 O2 66.71(16) . .
O3 Ce3 O2 68.56(17) . .
O6 Ce3 O19 82.6(2) . .
O5 Ce3 O19 82.94(19) . .
O3 Ce3 O19 142.2(2) . .
O2 Ce3 O19 143.4(2) . .
O6 Ce3 O17 75.96(19) . .
O5 Ce3 O17 141.30(19) . .
O3 Ce3 O17 75.00(19) . .
O2 Ce3 O17 139.71(19) . .
O19 Ce3 O17 76.9(2) . .
O6 Ce3 O21 139.4(2) . .
O5 Ce3 O21 74.45(18) . .
O3 Ce3 O21 141.8(2) . .
O2 Ce3 O21 76.5(2) . .
O19 Ce3 O21 76.0(3) . .
O17 Ce3 O21 130.0(2) . .
O6 Ce3 O18 139.48(19) . .
O5 Ce3 O18 137.52(18) . .
O3 Ce3 O18 75.83(18) . .
O2 Ce3 O18 74.44(17) . .
O19 Ce3 O18 123.55(18) . .
O17 Ce3 O18 80.6(2) . .
O21 Ce3 O18 80.5(2) . .
O6 Ce3 O20 140.12(18) . .
O5 Ce3 O20 137.01(17) . .
O3 Ce3 O20 116.38(17) . .
O2 Ce3 O20 114.43(17) . .
O19 Ce3 O20 74.19(18) . .
O17 Ce3 O20 67.54(19) . .
O21 Ce3 O20 65.03(19) . .
O18 Ce3 O20 49.36(17) . .
O6 Ce3 N3 148.18(18) . .
O5 Ce3 N3 142.95(18) . .
O3 Ce3 N3 96.94(18) . .
O2 Ce3 N3 94.12(18) . .
O19 Ce3 N3 98.77(19) . .
O17 Ce3 N3 73.46(19) . .
O21 Ce3 N3 70.20(19) . .
O18 Ce3 N3 24.81(17) . .
O20 Ce3 N3 24.59(17) . .
O6 Ce3 Mn2 33.53(13) . .
O5 Ce3 Mn2 90.40(12) . .
O3 Ce3 Mn2 33.69(12) . .
O2 Ce3 Mn2 90.06(12) . .
O19 Ce3 Mn2 110.92(18) . .
O17 Ce3 Mn2 67.22(14) . .
O21 Ce3 Mn2 162.71(14) . .
O18 Ce3 Mn2 106.53(14) . .
O20 Ce3 Mn2 131.56(13) . .
N3 Ce3 Mn2 122.33(13) . .
O6 Ce3 Mn1 90.05(12) . .
O5 Ce3 Mn1 33.61(12) . .
O3 Ce3 Mn1 90.23(12) . .
O2 Ce3 Mn1 33.83(11) . .
O19 Ce3 Mn1 111.80(17) . .
O17 Ce3 Mn1 162.71(14) . .
O21 Ce3 Mn1 67.27(14) . .
O18 Ce3 Mn1 104.77(13) . .
O20 Ce3 Mn1 128.47(13) . .
N3 Ce3 Mn1 118.07(13) . .
Mn2 Ce3 Mn1 95.51(3) . .
O5 Mn1 O2 88.4(2) . .
O5 Mn1 O1 88.6(2) . .
O2 Mn1 O1 88.2(2) . .
O5 Mn1 O24 94.5(2) . .
O2 Mn1 O24 175.7(2) . .
O1 Mn1 O24 95.0(2) . .
O5 Mn1 O22 94.1(2) . .
O2 Mn1 O22 94.3(2) . .
O1 Mn1 O22 176.4(2) . .
O24 Mn1 O22 82.3(2) . .
O5 Mn1 O23 176.8(2) . .
O2 Mn1 O23 94.0(2) . .
O1 Mn1 O23 93.6(2) . .
O24 Mn1 O23 83.0(2) . .
O22 Mn1 O23 83.6(2) . .
O5 Mn1 Ce2 44.80(15) . .
O2 Mn1 Ce2 96.01(16) . .
O1 Mn1 Ce2 45.00(15) . .
O24 Mn1 Ce2 88.27(16) . .
O22 Mn1 Ce2 136.98(16) . .
O23 Mn1 Ce2 136.79(15) . .
O5 Mn1 Ce3 44.53(15) . .
O2 Mn1 Ce3 44.94(15) . .
O1 Mn1 Ce3 95.50(15) . .
O24 Mn1 Ce3 137.20(16) . .
O22 Mn1 Ce3 88.13(17) . .
O23 Mn1 Ce3 137.37(15) . .
Ce2 Mn1 Ce3 70.93(3) . .
O5 Mn1 Ce1 95.65(16) . .
O2 Mn1 Ce1 44.81(15) . .
O1 Mn1 Ce1 44.49(15) . .
O24 Mn1 Ce1 137.69(16) . .
O22 Mn1 Ce1 137.44(15) . .
O23 Mn1 Ce1 87.56(14) . .
Ce2 Mn1 Ce1 71.14(3) . .
Ce3 Mn1 Ce1 70.94(3) . .
O6 Mn2 O3 88.4(2) . .
O6 Mn2 O4 88.4(2) . .
O3 Mn2 O4 88.4(2) . .
O6 Mn2 O25 94.0(2) . .
O3 Mn2 O25 94.1(2) . .
O4 Mn2 O25 176.6(2) . .
O6 Mn2 O26 94.2(2) . .
O3 Mn2 O26 176.3(2) . .
O4 Mn2 O26 94.4(2) . .
O25 Mn2 O26 83.0(2) . .
O6 Mn2 O27 176.7(2) . .
O3 Mn2 O27 93.3(2) . .
O4 Mn2 O27 94.4(2) . .
O25 Mn2 O27 83.1(2) . .
O26 Mn2 O27 84.0(2) . .
O6 Mn2 Ce1 95.81(16) . .
O3 Mn2 Ce1 45.09(15) . .
O4 Mn2 Ce1 44.42(16) . .
O25 Mn2 Ce1 137.51(18) . .
O26 Mn2 Ce1 137.01(16) . .
O27 Mn2 Ce1 87.39(16) . .
O6 Mn2 Ce3 44.56(16) . .
O3 Mn2 Ce3 44.97(15) . .
O4 Mn2 Ce3 95.73(16) . .
O25 Mn2 Ce3 87.71(18) . .
O26 Mn2 Ce3 136.97(17) . .
O27 Mn2 Ce3 136.44(18) . .
Ce1 Mn2 Ce3 71.39(3) . .
O6 Mn2 Ce2 44.38(15) . .
O3 Mn2 Ce2 96.08(16) . .
O4 Mn2 Ce2 45.30(15) . .
O25 Mn2 Ce2 136.49(17) . .
O26 Mn2 Ce2 87.64(18) . .
O27 Mn2 Ce2 138.06(17) . .
Ce1 Mn2 Ce2 71.42(3) . .
Ce3 Mn2 Ce2 70.89(3) . .
Mn1 O1 Ce1 101.8(2) . .
Mn1 O1 Ce2 101.01(19) . .
Ce1 O1 Ce2 108.18(19) . .
Mn1 O2 Ce1 101.5(2) . .
Mn1 O2 Ce3 101.2(2) . .
Ce1 O2 Ce3 107.5(2) . .
Mn2 O3 Ce1 100.9(2) . .
Mn2 O3 Ce3 101.3(2) . .
Ce1 O3 Ce3 108.0(2) . .
Mn2 O4 Ce1 101.3(2) . .
Mn2 O4 Ce2 100.7(2) . .
Ce1 O4 Ce2 108.6(2) . .
Mn1 O5 Ce3 101.9(2) . .
Mn1 O5 Ce2 101.4(2) . .
Ce3 O5 Ce2 107.9(2) . .
Mn2 O6 Ce2 102.2(2) . .
Mn2 O6 Ce3 101.9(2) . .
Ce2 O6 Ce3 108.1(2) . .
N1 O7 Ce1 99.1(6) . .
C7 O8 Ce1 134.5(5) . .
C1 O9 Ce1 132.5(5) . .
C13 O10 Ce1 154.0(7) . .
N1 O11 Ce1 94.3(4) . .
C3 O12 Ce2 134.4(6) . .
N2 O13 Ce2 99.7(4) . .
C9 O14 Ce2 133.3(5) . .
C17 O15 C15 66(2) 2_656 2_656
C17 O15 Ce2 147.5(7) 2_656 .
C15 O15 Ce2 131.4(18) 2_656 .
N2 O16 Ce2 93.6(4) . .
C5 O17 Ce3 133.4(6) . .
N3 O18 Ce3 100.7(4) . .
C17 O19 C15 71(2) . .
C17 O19 Ce3 147.8(7) . .
C15 O19 Ce3 124(2) . .
N3 O20 Ce3 94.7(4) . .
C11 O21 Ce3 133.6(5) . .
C11 O22 Mn1 125.9(6) . .
C7 O23 Mn1 126.5(5) . .
C9 O24 Mn1 126.0(6) . .
C5 O25 Mn2 126.6(6) . .
C3 O26 Mn2 126.8(6) . .
C1 O27 Mn2 126.9(5) . .
O28 N1 O11 124.5(9) . .
O28 N1 O7 118.5(10) . .
O11 N1 O7 117.0(7) . .
O28 N1 Ce1 172.2(7) . .
O11 N1 Ce1 61.5(4) . .
O7 N1 Ce1 55.7(4) . .
O29 N2 O16 121.8(7) . .
O29 N2 O13 121.3(7) . .
O16 N2 O13 116.9(6) . .
O29 N2 Ce2 176.3(6) . .
O16 N2 Ce2 61.4(3) . .
O13 N2 Ce2 55.5(3) . .
O30 N3 O20 123.1(7) . .
O30 N3 O18 121.8(7) . .
O20 N3 O18 115.1(6) . .
O30 N3 Ce3 174.5(6) . .
O20 N3 Ce3 60.7(4) . .
O18 N3 Ce3 54.5(3) . .
O9 C1 O27 124.6(8) . .
O9 C1 C2 119.4(7) . .
O27 C1 C2 115.9(7) . .
C1 C2 H2C 109.5 . .
C1 C2 H2B 109.5 . .
H2C C2 H2B 109.5 . .
C1 C2 H2A 109.5 . .
H2C C2 H2A 109.5 . .
H2B C2 H2A 109.5 . .
O12 C3 O26 123.9(8) . .
O12 C3 C4 120.0(9) . .
O26 C3 C4 116.1(9) . .
C3 C4 H4C 109.5 . .
C3 C4 H4B 109.5 . .
H4C C4 H4B 109.5 . .
C3 C4 H4A 109.5 . .
H4C C4 H4A 109.5 . .
H4B C4 H4A 109.5 . .
O17 C5 O25 124.8(8) . .
O17 C5 C6 119.1(9) . .
O25 C5 C6 116.1(9) . .
C5 C6 H6C 109.5 . .
C5 C6 H6B 109.5 . .
H6C C6 H6B 109.5 . .
C5 C6 H6A 109.5 . .
H6C C6 H6A 109.5 . .
H6B C6 H6A 109.5 . .
O8 C7 O23 123.9(7) . .
O8 C7 C8 119.3(7) . .
O23 C7 C8 116.7(7) . .
C7 C8 H8C 109.5 . .
C7 C8 H8B 109.5 . .
H8C C8 H8B 109.5 . .
C7 C8 H8A 109.5 . .
H8C C8 H8A 109.5 . .
H8B C8 H8A 109.5 . .
O14 C9 O24 124.7(8) . .
O14 C9 C10 119.6(8) . .
O24 C9 C10 115.7(8) . .
C9 C10 H10C 109.5 . .
C9 C10 H10B 109.5 . .
H10C C10 H10B 109.5 . .
C9 C10 H10A 109.5 . .
H10C C10 H10A 109.5 . .
H10B C10 H10A 109.5 . .
O21 C11 O22 124.6(8) . .
O21 C11 C12 120.3(8) . .
O22 C11 C12 115.1(9) . .
C11 C12 H12C 109.5 . .
C11 C12 H12B 109.5 . .
H12C C12 H12B 109.5 . .
C11 C12 H12A 109.5 . .
H12C C12 H12A 109.5 . .
H12B C12 H12A 109.5 . .
O10 C13 O10 136.0(12) 2_556 .
O10 C13 C14 100.0(8) 2_556 2_556
O10 C13 C14 113.7(8) . 2_556
O10 C13 C14 113.7(8) 2_556 .
O10 C13 C14 100.0(8) . .
C14 C13 C14 79.5(16) 2_556 .
C13 C14 H14C 109.5 . .
C13 C14 H14B 109.5 . .
C13 C14 H14A 109.5 . .
C16 C15 O19 137(4) . .
C16 C15 O15 126(4) . 2_656
O19 C15 O15 75.0(18) . 2_656
C15 C16 H16C 109.5 . .
C15 C16 H16B 109.5 . .
H16C C16 H16B 109.5 . .
C15 C16 H16A 109.5 . .
H16C C16 H16A 109.5 . .
H16B C16 H16A 109.5 . .
O15 C17 O19 112.1(10) 2_656 .
O15 C17 C18 124.4(9) 2_656 .
O19 C17 C18 121.3(9) . .
N4 O32 N4 21(2) . 2_655
C19 O37 C20 56.1(13) . .
C19 O38 C20 66.5(15) . .
C19 O38 O38 56.0(11) . 2_656
C20 O38 O38 122.2(16) . 2_656
O37 C19 O37 141(3) 2_656 .
O37 C19 O38 105.1(16) 2_656 2_656
O37 C19 O38 106.9(16) . 2_656
O37 C19 O38 106.9(16) 2_656 .
O37 C19 O38 105.1(16) . .
O38 C19 O38 68(2) 2_656 .
O37 C19 C20 81.4(15) 2_656 2_656
O37 C19 C20 95.5(16) . 2_656
O38 C19 C20 60.8(13) 2_656 2_656
O38 C19 C20 128(2) . 2_656
O37 C19 C20 95.5(16) 2_656 .
O37 C19 C20 81.4(15) . .
O38 C19 C20 128(2) 2_656 .
O38 C19 C20 60.8(13) . .
C20 C19 C20 171(3) 2_656 .
O38 C20 C19 52.7(14) . .
O38 C20 O37 76.1(17) . .
C19 C20 O37 42.5(10) . .
N4 N4 O35 73(4) 2_655 .
N4 N4 O35 71(4) 2_655 2_655
O35 N4 O35 125.3(19) . 2_655
N4 N4 O36 113(2) 2_655 .
O35 N4 O36 112(3) . .
O35 N4 O36 119(3) 2_655 .
N4 N4 O32 118(3) 2_655 .
O35 N4 O32 119(2) . .
O35 N4 O32 114(2) 2_655 .
O36 N4 O32 8(3) . .
N4 N4 O36 43.7(15) 2_655 2_655
O35 N4 O36 93.9(18) . 2_655
O35 N4 O36 87.7(18) 2_655 2_655
O36 N4 O36 69(3) . 2_655
O32 N4 O36 74(3) . 2_655
N4 N4 O32 41.1(14) 2_655 2_655
O35 N4 O32 88.4(18) . 2_655
O35 N4 O32 90.8(19) 2_655 2_655
O36 N4 O32 72(2) . 2_655
O32 N4 O32 77(4) . 2_655
O36 N4 O32 5(2) 2_655 2_655
N4 O35 N4 35.8(18) . 2_655
N4 O36 N4 23.5(15) . 2_655
N4 O36 O36 67(2) . 2_655
N4 O36 O36 43.6(15) 2_655 2_655
O39 N5 O40 127(2) . .
O39 N5 O41 129(2) . .
O40 N5 O41 103.9(18) . .
O39 N5 N5 174(3) . 2
O40 N5 N5 50.7(12) . 2
O41 N5 N5 53.2(11) . 2
N5 O40 N5 79(2) 2 .
N5 O41 N5 74(2) . 2
C22 C21 C26 120.0 . .
C22 C21 H21A 120.0 . .
C26 C21 H21A 120.0 . .
C21 C22 C23 120.0 . .
C21 C22 H22A 120.0 . .
C23 C22 H22A 120.0 . .
C22 C23 C24 120.0 . .
C22 C23 H23A 120.0 . .
C24 C23 H23A 120.0 . .
C25 C24 C23 120.0 . .
C25 C24 H24A 120.0 . .
C23 C24 H24A 120.0 . .
C24 C25 C26 120.0 . .
C24 C25 H25A 120.0 . .
C26 C25 H25A 120.0 . .
C25 C26 C21 120.0 . .
C25 C26 H26A 120.0 . .
C21 C26 H26A 120.0 . .
C28 C27 C32 120.0 . .
C28 C27 H27A 120.0 . .
C32 C27 H27A 120.0 . .
C29 C28 C27 120.0 . .
C29 C28 H28A 120.0 . .
C27 C28 H28A 120.0 . .
C28 C29 C30 120.0 . .
C28 C29 H29A 120.0 . .
C30 C29 H29A 120.0 . .
C31 C30 C29 120.0 . .
C31 C30 H30A 120.0 . .
C29 C30 H30A 120.0 . .
C30 C31 C32 120.0 . .
C30 C31 H31A 120.0 . .
C32 C31 H31A 120.0 . .
C31 C32 C27 120.0 . .
C31 C32 H32A 120.0 . .
C27 C32 H32A 120.0 . .
C34 C33 C38 120.0 . .
C34 C33 H33A 120.0 . .
C38 C33 H33A 120.0 . .
C33 C34 C35 120.0 . .
C33 C34 H34A 120.0 . .
C35 C34 H34A 120.0 . .
C36 C35 C34 120.0 . .
C36 C35 H35A 120.0 . .
C34 C35 H35A 120.0 . .
C35 C36 C37 120.0 . .
C35 C36 H36A 120.0 . .
C37 C36 H36A 120.0 . .
C36 C37 C38 120.0 . .
C36 C37 H37A 120.0 . .
C38 C37 H37A 120.0 . .
C37 C38 C33 120.0 . .
C37 C38 H38A 120.0 . .
C33 C38 H38A 120.0 . .
C34' C33' C38' 120.0 . .
C34' C33' H33B 120.0 . .
C38' C33' H33B 120.0 . .
C35' C34' C33' 120.0 . .
C35' C34' H34B 120.0 . .
C33' C34' H34B 120.0 . .
C36' C35' C34' 120.0 . .
C36' C35' H35B 120.0 . .
C34' C35' H35B 120.0 . .
C35' C36' C37' 120.0 . .
C35' C36' H36B 120.0 . .
C37' C36' H36B 120.0 . .
C38' C37' C36' 120.0 . .
C38' C37' H37B 120.0 . .
C36' C37' H37B 120.0 . .
C37' C38' C33' 120.0 . .
C37' C38' H38B 120.0 . .
C33' C38' H38B 120.0 . .

loop_
_geom_bond_atom_site_label_1
_geom_bond_atom_site_label_2
_geom_bond_distance
_geom_bond_site_symmetry_2
Ce1 O4 2.286(5) .
Ce1 O3 2.309(5) .
Ce1 O1 2.314(5) .
Ce1 O2 2.324(5) .
Ce1 O10 2.412(6) .
Ce1 O8 2.420(5) .
Ce1 O9 2.436(5) .
Ce1 O7 2.502(6) .
Ce1 O11 2.636(6) .
Ce1 N1 2.991(8) .
Ce1 Mn2 3.2017(12) .
Ce1 Mn1 3.2324(11) .
Ce2 O6 2.310(5) .
Ce2 O5 2.315(5) .
Ce2 O1 2.320(5) .
Ce2 O4 2.336(5) .
Ce2 O15 2.346(5) .
Ce2 O14 2.432(6) .
Ce2 O12 2.432(6) .
Ce2 O13 2.478(5) .
Ce2 O16 2.610(5) .
Ce2 N2 2.966(6) .
Ce2 Mn1 3.2200(12) .
Ce2 Mn2 3.2286(13) .
Ce3 O6 2.311(5) .
Ce3 O5 2.313(5) .
Ce3 O3 2.323(5) .
Ce3 O2 2.325(5) .
Ce3 O19 2.334(5) .
Ce3 O17 2.437(6) .
Ce3 O21 2.444(6) .
Ce3 O18 2.496(5) .
Ce3 O20 2.636(5) .
Ce3 N3 3.012(7) .
Ce3 Mn2 3.2230(13) .
Ce3 Mn1 3.2278(12) .
Mn1 O5 1.826(5) .
Mn1 O2 1.832(5) .
Mn1 O1 1.834(5) .
Mn1 O24 1.965(5) .
Mn1 O22 1.972(5) .
Mn1 O23 1.982(5) .
Mn2 O6 1.819(5) .
Mn2 O3 1.823(5) .
Mn2 O4 1.837(5) .
Mn2 O25 1.975(5) .
Mn2 O26 1.976(6) .
Mn2 O27 1.989(6) .
O7 N1 1.290(10) .
O8 C7 1.248(9) .
O9 C1 1.246(9) .
O10 C13 1.180(7) .
O11 N1 1.230(11) .
O12 C3 1.239(11) .
O13 N2 1.265(8) .
O14 C9 1.252(11) .
O15 C17 1.316(12) 2_656
O15 C15 1.87(6) 2_656
O16 N2 1.252(8) .
O17 C5 1.241(11) .
O18 N3 1.286(8) .
O19 C17 1.322(12) .
O19 C15 1.71(5) .
O20 N3 1.257(8) .
O21 C11 1.238(11) .
O22 C11 1.290(10) .
O23 C7 1.280(8) .
O24 C9 1.282(10) .
O25 C5 1.261(11) .
O26 C3 1.268(11) .
O27 C1 1.275(9) .
O28 N1 1.228(10) .
O29 N2 1.226(8) .
O30 N3 1.200(8) .
C1 C2 1.499(11) .
C2 H2C 0.9800 .
C2 H2B 0.9800 .
C2 H2A 0.9800 .
C3 C4 1.500(13) .
C4 H4C 0.9800 .
C4 H4B 0.9800 .
C4 H4A 0.9800 .
C5 C6 1.511(12) .
C6 H6C 0.9800 .
C6 H6B 0.9800 .
C6 H6A 0.9800 .
C7 C8 1.498(11) .
C8 H8C 0.9800 .
C8 H8B 0.9800 .
C8 H8A 0.9800 .
C9 C10 1.507(12) .
C10 H10C 0.9800 .
C10 H10B 0.9800 .
C10 H10A 0.9800 .
C11 C12 1.515(12) .
C12 H12C 0.9800 .
C12 H12B 0.9800 .
C12 H12A 0.9800 .
C13 O10 1.180(7) 2_556
C13 C14 1.555(19) 2_556
C13 C14 1.555(19) .
C14 H14C 0.9800 .
C14 H14B 0.9800 .
C14 H14A 0.9800 .
C15 C16 1.556(10) .
C15 O15 1.87(6) 2_656
C16 H16C 0.9800 .
C16 H16B 0.9800 .
C16 H16A 0.9800 .
C17 O15 1.316(12) 2_656
C17 C18 1.694(17) .
C18 H18C 0.9800 .
C18 H18B 0.9800 .
C18 H18A 0.9800 .
O32 N4 1.35(11) .
O32 N4 1.81(13) 2_655
O37 C19 1.17(2) .
O37 C20 1.71(3) .
O38 C19 1.24(2) .
O38 C20 1.36(3) .
O38 O38 1.39(4) 2_656
C19 O37 1.17(2) 2_656
C19 O38 1.24(2) 2_656
C19 C20 1.43(3) 2_656
C19 C20 1.43(3) .
N4 N4 0.73(4) 2_655
N4 O35 1.18(3) .
N4 O35 1.20(3) 2_655
N4 O36 1.27(4) .
N4 O36 1.69(4) 2_655
N4 O32 1.81(13) 2_655
O35 N4 1.20(3) 2_655
O36 N4 1.69(4) 2_655
O36 O36 1.72(8) 2_655
N5 O39 1.26(3) .
N5 O40 1.26(3) .
N5 O41 1.34(3) .
N5 N5 1.60(5) 2
O40 N5 1.26(3) 2
O41 N5 1.34(3) 2
C21 C22 1.3900 .
C21 C26 1.3900 .
C21 H21A 0.9500 .
C22 C23 1.3900 .
C22 H22A 0.9500 .
C23 C24 1.3900 .
C23 H23A 0.9500 .
C24 C25 1.3900 .
C24 H24A 0.9500 .
C25 C26 1.3900 .
C25 H25A 0.9500 .
C26 H26A 0.9500 .
C27 C28 1.3900 .
C27 C32 1.3900 .
C27 H27A 0.9500 .
C28 C29 1.3900 .
C28 H28A 0.9500 .
C29 C30 1.3900 .
C29 H29A 0.9500 .
C30 C31 1.3900 .
C30 H30A 0.9500 .
C31 C32 1.3900 .
C31 H31A 0.9500 .
C32 H32A 0.9500 .
C33 C34 1.3900 .
C33 C38 1.3900 .
C33 H33A 0.9500 .
C34 C35 1.3900 .
C34 H34A 0.9500 .
C35 C36 1.3900 .
C35 H35A 0.9500 .
C36 C37 1.3900 .
C36 H36A 0.9500 .
C37 C38 1.3900 .
C37 H37A 0.9500 .
C38 H38A 0.9500 .
C33' C34' 1.3900 .
C33' C38' 1.3900 .
C33' H33B 0.9500 .
C34' C35' 1.3900 .
C34' H34B 0.9500 .
C35' C36' 1.3900 .
C35' H35B 0.9500 .
C36' C37' 1.3900 .
C36' H36B 0.9500 .
C37' C38' 1.3900 .
C37' H37B 0.9500 .
C38' H38B 0.9500 .
